data_7202102
loop_
_publ_author_name
'Qu, Songnan'
'Chen, Xiaofang'
'Shao, Xiang'
'Li, Fan'
'Zhang, Hongyu'
'Wang, Haitao'
'Zhang, Peng'
'Yu, Zhixin'
'Wu, Kai'
'Wang, Yue'
'Li, Min'

_publ_section_title
;
 Self-assembly of highly luminescent bi-1,3,4-oxadiazole derivatives
 through electron donor--acceptor interactions in three-dimensional
 crystals, two-dimensional layers and mesophases
;
_journal_issue 33
_journal_name_full 'Journal of Materials Chemistry'
_journal_page_first 3954
_journal_paper_doi 10.1039/b804189j
_journal_volume 18
_journal_year 2008
_chemical_formula_sum 'C18 H14 N4 O4'
_chemical_formula_weight 350.33
_chemical_name_systematic
;
?
;
_space_group_IT_number 14
_symmetry_cell_setting monoclinic
_symmetry_space_group_name_Hall '-P 2yn'
_symmetry_space_group_name_H-M 'P 1 21/n 1'
_atom_sites_solution_hydrogens geom
_atom_sites_solution_primary direct
_atom_sites_solution_secondary difmap
_audit_creation_method SHELXL-97
_cell_angle_alpha 90.00
_cell_angle_beta 92.69(3)
_cell_angle_gamma 90.00
_cell_formula_units_Z 2
_cell_length_a 6.4194(13)
_cell_length_b 8.2680(17)
_cell_length_c 15.213(3)
_cell_measurement_reflns_used 5565
_cell_measurement_temperature 293(2)
_cell_measurement_theta_max 27.57
_cell_measurement_theta_min 3.39
_cell_volume 806.5(3)
_computing_cell_refinement PROCESS-AUTO
_computing_data_collection PROCESS-AUTO
_computing_data_reduction PROCESS-AUTO
_computing_molecular_graphics 'SHELXL-97 (Sheldrick, 1997)'
_computing_publication_material 'SHELXL-97 (Sheldrick, 1997)'
_computing_structure_refinement 'SHELXL-97 (Sheldrick, 1997)'
_computing_structure_solution 'SHELXS-97 (Sheldrick, 1990)'
_diffrn_ambient_temperature 293(2)
_diffrn_detector_area_resol_mean 10.0
_diffrn_measured_fraction_theta_full 0.979
_diffrn_measured_fraction_theta_max 0.979
_diffrn_measurement_device_type 'Rigaku RAXIS-RAPID'
_diffrn_measurement_method 'Omega scan'
_diffrn_radiation_monochromator graphite
_diffrn_radiation_source 'fine-focus sealed tube'
_diffrn_radiation_type MoK\a
_diffrn_radiation_wavelength 0.71073
_diffrn_reflns_av_R_equivalents 0.0285
_diffrn_reflns_av_sigmaI/netI 0.0252
_diffrn_reflns_limit_h_max 8
_diffrn_reflns_limit_h_min -8
_diffrn_reflns_limit_k_max 10
_diffrn_reflns_limit_k_min -10
_diffrn_reflns_limit_l_max 19
_diffrn_reflns_limit_l_min -19
_diffrn_reflns_number 7435
_diffrn_reflns_theta_full 27.47
_diffrn_reflns_theta_max 27.47
_diffrn_reflns_theta_min 3.39
_diffrn_standards_decay_% 0
_diffrn_standards_interval_count 0
_diffrn_standards_interval_time .
_diffrn_standards_number 0
_exptl_absorpt_coefficient_mu 0.105
_exptl_absorpt_correction_T_max 0.9869
_exptl_absorpt_correction_T_min 0.9634
_exptl_absorpt_correction_type multi-scan
_exptl_absorpt_process_details
;
Higashi, T. (1995) Progrom for Absorption Correcttion.
Rigaku Corporation, Tokyo, Japan.
;
_exptl_crystal_colour colorless
_exptl_crystal_density_diffrn 1.443
_exptl_crystal_density_meas ?
_exptl_crystal_density_method .
_exptl_crystal_description block
_exptl_crystal_F_000 364
_exptl_crystal_size_max 0.36
_exptl_crystal_size_mid 0.16
_exptl_crystal_size_min 0.13
_refine_diff_density_max 0.204
_refine_diff_density_min -0.123
_refine_diff_density_rms 0.035
_refine_ls_extinction_coef 0
_refine_ls_extinction_method none
_refine_ls_goodness_of_fit_ref 1.087
_refine_ls_hydrogen_treatment mixed
_refine_ls_matrix_type full
_refine_ls_number_parameters 146
_refine_ls_number_reflns 1814
_refine_ls_number_restraints 0
_refine_ls_restrained_S_all 1.087
_refine_ls_R_factor_all 0.0580
_refine_ls_R_factor_gt 0.0368
_refine_ls_shift/su_max 0.000
_refine_ls_shift/su_mean 0.000
_refine_ls_structure_factor_coef Fsqd
_refine_ls_weighting_details 'calc w=1/[\s^2^(Fo^2^)+(0.0524P)^2^+0.0000P] where P=(Fo^2^+2Fc^2^)/3'
_refine_ls_weighting_scheme calc
_refine_ls_wR_factor_gt 0.0916
_refine_ls_wR_factor_ref 0.0983
_reflns_number_gt 1256
_reflns_number_total 1814
_reflns_threshold_expression >2sigma(I)
_cod_data_source_file b804189j.txt
_cod_data_source_block z1
_cod_depositor_comments
;
The following automatic conversions were performed:
'_symmetry_cell_setting' value 'MONOCLINIC' changed to 'monoclinic'
according to '/home/saulius/struct/CIF-dictionaries/cif_core.dic'
dictionary named 'cif_core.dic' version 2.4.1 from 2010-06-29.

Automatic conversion script
Id: cif_fix_enum 1527 2010-12-29 10:47:43Z saulius 
;
_cod_original_sg_symbol_H-M P2(1)/n
_cod_database_code 7202102

loop_
_symmetry_equiv_pos_as_xyz
'x, y, z'
'-x+1/2, y+1/2, -z+1/2'
'-x, -y, -z'
'x-1/2, -y-1/2, z-1/2'

loop_
_atom_site_label
_atom_site_type_symbol
_atom_site_fract_x
_atom_site_fract_y
_atom_site_fract_z
_atom_site_U_iso_or_equiv
_atom_site_adp_type
_atom_site_occupancy
_atom_site_symmetry_multiplicity
_atom_site_calc_flag
_atom_site_refinement_flags
_atom_site_disorder_assembly
_atom_site_disorder_group
H9B H 1.082(3) 0.816(2) 0.3496(14) 0.084(7) Uiso 1 1 d . . .
H9C H 1.202(3) 0.923(3) 0.2799(13) 0.079(6) Uiso 1 1 d . . .
H9A H 1.314(3) 0.767(2) 0.3226(12) 0.065(5) Uiso 1 1 d . . .
H8 H 0.640(2) 0.5942(19) 0.0268(11) 0.061(5) Uiso 1 1 d . . .
H7 H 0.956(2) 0.5534(19) 0.1079(10) 0.057(5) Uiso 1 1 d . . .
H4 H 0.531(3) 0.992(2) 0.1758(11) 0.063(5) Uiso 1 1 d . . .
H5 H 0.849(2) 0.9480(18) 0.2538(11) 0.051(4) Uiso 1 1 d . . .
O1 O 0.24157(13) 0.95407(10) 0.06126(6) 0.0396(3) Uani 1 1 d . . .
O2 O 1.11740(16) 0.71385(11) 0.23066(7) 0.0524(3) Uani 1 1 d . . .
N1 N 0.28330(19) 0.73996(15) -0.02232(9) 0.0506(4) Uani 1 1 d . . .
N2 N 0.09735(19) 0.81756(14) -0.05026(9) 0.0491(3) Uani 1 1 d . . .
C1 C 0.0818(2) 0.93985(15) 0.00028(9) 0.0380(3) Uani 1 1 d . . .
C2 C 0.3620(2) 0.82347(14) 0.04278(9) 0.0381(3) Uani 1 1 d . . .
C3 C 0.5554(2) 0.79659(15) 0.09428(9) 0.0375(3) Uani 1 1 d . . .
C4 C 0.6182(2) 0.89987(17) 0.16194(10) 0.0472(4) Uani 1 1 d . . .
C5 C 0.8042(2) 0.87537(18) 0.20932(11) 0.0491(4) Uani 1 1 d . . .
C6 C 0.9306(2) 0.74693(16) 0.18902(9) 0.0394(3) Uani 1 1 d . . .
C7 C 0.8675(2) 0.64182(16) 0.12174(10) 0.0452(4) Uani 1 1 d . . .
C8 C 0.6830(2) 0.66681(16) 0.07475(10) 0.0435(4) Uani 1 1 d . . .
C9 C 1.1842(3) 0.8156(2) 0.30241(14) 0.0633(5) Uani 1 1 d . . .

loop_
_atom_site_aniso_label
_atom_site_aniso_U_11
_atom_site_aniso_U_22
_atom_site_aniso_U_33
_atom_site_aniso_U_23
_atom_site_aniso_U_13
_atom_site_aniso_U_12
O1 0.0315(5) 0.0435(5) 0.0429(6) 0.0003(4) -0.0066(4) 0.0042(4)
O2 0.0387(6) 0.0544(6) 0.0624(7) 0.0086(5) -0.0168(5) 0.0027(4)
N1 0.0406(7) 0.0535(7) 0.0561(8) -0.0092(6) -0.0135(6) 0.0091(5)
N2 0.0399(7) 0.0534(7) 0.0524(8) -0.0041(6) -0.0140(6) 0.0059(5)
C1 0.0294(7) 0.0444(7) 0.0395(7) 0.0053(5) -0.0053(5) -0.0015(5)
C2 0.0327(7) 0.0385(6) 0.0426(8) 0.0011(6) -0.0015(6) 0.0028(5)
C3 0.0311(7) 0.0402(7) 0.0407(8) 0.0042(5) -0.0038(6) 0.0011(5)
C4 0.0410(9) 0.0473(8) 0.0525(9) -0.0081(6) -0.0068(7) 0.0113(6)
C5 0.0448(9) 0.0513(8) 0.0498(10) -0.0089(7) -0.0121(7) 0.0039(7)
C6 0.0310(7) 0.0428(7) 0.0439(8) 0.0123(6) -0.0054(6) -0.0006(5)
C7 0.0399(8) 0.0407(7) 0.0544(9) 0.0020(6) -0.0042(7) 0.0094(6)
C8 0.0412(8) 0.0409(7) 0.0475(9) -0.0017(6) -0.0065(6) 0.0045(6)
C9 0.0518(11) 0.0700(11) 0.0658(13) 0.0087(9) -0.0239(10) -0.0071(9)

loop_
_atom_type_symbol
_atom_type_description
_atom_type_scat_dispersion_real
_atom_type_scat_dispersion_imag
_atom_type_scat_source
C C 0.0033 0.0016 'International Tables Vol C Tables 4.2.6.8 and 6.1.1.4'
H H 0.0000 0.0000 'International Tables Vol C Tables 4.2.6.8 and 6.1.1.4'
N N 0.0061 0.0033 'International Tables Vol C Tables 4.2.6.8 and 6.1.1.4'
O O 0.0106 0.0060 'International Tables Vol C Tables 4.2.6.8 and 6.1.1.4'

loop_
_geom_angle_atom_site_label_1
_geom_angle_atom_site_label_2
_geom_angle_atom_site_label_3
_geom_angle
_geom_angle_site_symmetry_1
_geom_angle_site_symmetry_3
_geom_angle_publ_flag
C1 O1 C2 102.02(10) . . ?
C6 O2 C9 117.72(13) . . ?
C2 N1 N2 106.54(11) . . ?
C1 N2 N1 105.60(11) . . ?
N2 C1 O1 113.76(11) . . ?
N2 C1 C1 128.18(15) . 3_575 ?
O1 C1 C1 118.06(15) . 3_575 ?
N1 C2 O1 112.08(11) . . ?
N1 C2 C3 128.72(12) . . ?
O1 C2 C3 119.19(11) . . ?
C4 C3 C8 118.80(13) . . ?
C4 C3 C2 121.23(12) . . ?
C8 C3 C2 119.97(12) . . ?
C5 C4 C3 120.85(13) . . ?
C6 C5 C4 119.93(14) . . ?
O2 C6 C5 124.48(13) . . ?
O2 C6 C7 116.02(12) . . ?
C5 C6 C7 119.51(12) . . ?
C8 C7 C6 120.36(13) . . ?
C7 C8 C3 120.55(14) . . ?

loop_
_geom_bond_atom_site_label_1
_geom_bond_atom_site_label_2
_geom_bond_distance
_geom_bond_site_symmetry_2
_geom_bond_publ_flag
O1 C1 1.3552(16) . ?
O1 C2 1.3650(15) . ?
O2 C6 1.3578(16) . ?
O2 C9 1.428(2) . ?
N1 C2 1.2908(17) . ?
N1 N2 1.4034(16) . ?
N2 C1 1.2770(18) . ?
C1 C1 1.446(3) 3_575 ?
C2 C3 1.4537(18) . ?
C3 C4 1.383(2) . ?
C3 C8 1.390(2) . ?
C4 C5 1.381(2) . ?
C5 C6 1.380(2) . ?
C6 C7 1.389(2) . ?
C7 C8 1.370(2) . ?
